data_4315154
loop_
_publ_author_name
'Gerald F. Manbeck'
'William W. Brennessel'
'Christopher M. Evans'
'Richard Eisenberg'

_publ_section_title
;
 Tetranuclear Copper(I) Iodide Complexes of Chelating
 Bis(1-benzyl-1H-1,2,3-triazole) Ligands: Structural Characterization and
 Solid State Photoluminescence
;
_journal_name_full 'Inorganic Chemistry'
_journal_page_first 2834
_journal_page_last 2843
_journal_paper_doi 10.1021/ic902236n
_journal_volume 49
_journal_year 2010
_chemical_formula_moiety 'C48 H40 Cu4 I4 N12'
_chemical_formula_sum 'C48 H40 Cu4 I4 N12'
_chemical_formula_weight 1546.68
_chemical_name_common eisjfm43
_chemical_name_systematic
; 
 ? 
;
_space_group_IT_number 2
_symmetry_cell_setting triclinic
_symmetry_space_group_name_Hall '-P 1'
_symmetry_space_group_name_H-M 'P -1'
_atom_sites_solution_hydrogens geom
_atom_sites_solution_primary direct
_atom_sites_solution_secondary difmap
_audit_creation_method SHELXL-97
_cell_angle_alpha 90.175(2)
_cell_angle_beta 108.660(1)
_cell_angle_gamma 100.074(1)
_cell_formula_units_Z 1
_cell_length_a 9.4633(7)
_cell_length_b 11.0674(8)
_cell_length_c 12.2561(9)
_cell_measurement_reflns_used 4076
_cell_measurement_temperature 100.0(1)
_cell_measurement_theta_max 37.41
_cell_measurement_theta_min 2.41
_cell_volume 1195.01(15)
_computing_cell_refinement 'SAINT (Bruker, 2008)'
_computing_data_collection 'APEX2 (Bruker, 2009)'
_computing_data_reduction 'SAINT (Bruker, 2008)'
_computing_molecular_graphics 'SHELXTL (Sheldrick, 2008)'
_computing_publication_material 'SHELXTL (Sheldrick, 2008)'
_computing_structure_refinement 'SHELXL-97 (Sheldrick, 2008)'
_computing_structure_solution 'SIR97 (Altomare et al., 1999)'
_diffrn_ambient_temperature 100.0(1)
_diffrn_measured_fraction_theta_full 0.983
_diffrn_measured_fraction_theta_max 0.983
_diffrn_measurement_device_type 'Bruker SMART APEX II CCD Platform'
_diffrn_measurement_method 'area detector, \w scans per \f'
_diffrn_radiation_monochromator graphite
_diffrn_radiation_source 'fine-focus sealed tube'
_diffrn_radiation_type MoK\a
_diffrn_radiation_wavelength 0.71073
_diffrn_reflns_av_R_equivalents 0.0395
_diffrn_reflns_av_sigmaI/netI 0.0548
_diffrn_reflns_limit_h_max 15
_diffrn_reflns_limit_h_min -15
_diffrn_reflns_limit_k_max 18
_diffrn_reflns_limit_k_min -18
_diffrn_reflns_limit_l_max 20
_diffrn_reflns_limit_l_min -20
_diffrn_reflns_number 26582
_diffrn_reflns_theta_full 35.63
_diffrn_reflns_theta_max 35.63
_diffrn_reflns_theta_min 1.76
_diffrn_standards_number 0
_exptl_absorpt_coefficient_mu 4.389
_exptl_absorpt_correction_T_max 0.5809
_exptl_absorpt_correction_T_min 0.4539
_exptl_absorpt_correction_type multi-scan
_exptl_absorpt_process_details 'SADABS (Sheldrick, 2008)'
_exptl_crystal_colour colorless
_exptl_crystal_density_diffrn 2.149
_exptl_crystal_density_method 'not measured'
_exptl_crystal_description block
_exptl_crystal_F_000 740
_exptl_crystal_size_max 0.20
_exptl_crystal_size_mid 0.18
_exptl_crystal_size_min 0.12
_refine_diff_density_max 2.210
_refine_diff_density_min -1.168
_refine_diff_density_rms 0.201
_refine_ls_extinction_method none
_refine_ls_goodness_of_fit_ref 0.973
_refine_ls_hydrogen_treatment constr
_refine_ls_matrix_type full
_refine_ls_number_parameters 307
_refine_ls_number_reflns 10825
_refine_ls_number_restraints 0
_refine_ls_restrained_S_all 0.973
_refine_ls_R_factor_all 0.0626
_refine_ls_R_factor_gt 0.0388
_refine_ls_shift/su_max 0.002
_refine_ls_shift/su_mean 0.000
_refine_ls_structure_factor_coef Fsqd
_refine_ls_weighting_details 'calc w=1/[\s^2^(Fo^2^)+(0.0450P)^2^+0.0000P] where P=(Fo^2^+2Fc^2^)/3'
_refine_ls_weighting_scheme calc
_refine_ls_wR_factor_gt 0.0821
_refine_ls_wR_factor_ref 0.0918
_reflns_number_gt 7836
_reflns_number_total 10825
_reflns_threshold_expression >2sigma(I)
_cod_data_source_file ic902236n_si_003_1.cif
_cod_data_source_block 1
_cod_database_code 4315154

loop_
_symmetry_equiv_pos_as_xyz
'x, y, z'
'-x, -y, -z'

loop_
_atom_site_label
_atom_site_type_symbol
_atom_site_fract_x
_atom_site_fract_y
_atom_site_fract_z
_atom_site_U_iso_or_equiv
_atom_site_adp_type
_atom_site_occupancy
_atom_site_symmetry_multiplicity
_atom_site_calc_flag
_atom_site_refinement_flags
_atom_site_disorder_assembly
_atom_site_disorder_group
Cu1 Cu 0.11584(4) 0.72593(3) 0.09985(3) 0.01716(8) Uani 1 1 d . . .
Cu2 Cu 0.10380(4) 0.42761(3) 0.05137(3) 0.01748(8) Uani 1 1 d . . .
I1 I -0.04003(2) 0.525466(17) 0.174879(17) 0.01683(5) Uani 1 1 d . . .
I2 I 0.08653(2) 0.191999(17) 0.059556(17) 0.01682(5) Uani 1 1 d . . .
N1 N 0.2268(3) 0.8440(2) 0.2415(2) 0.0174(5) Uani 1 1 d . . .
N2 N 0.1634(3) 0.8505(2) 0.3221(2) 0.0176(5) Uani 1 1 d . . .
N3 N 0.2530(3) 0.9407(2) 0.3989(2) 0.0167(5) Uani 1 1 d . . .
N4 N 0.3133(3) 0.6666(2) 0.1129(2) 0.0155(4) Uani 1 1 d . . .
N5 N 0.3122(3) 0.5469(2) 0.1145(2) 0.0170(5) Uani 1 1 d . . .
N6 N 0.4563(3) 0.5308(2) 0.1460(2) 0.0172(5) Uani 1 1 d . . .
C1 C 0.3718(3) 0.9932(3) 0.3674(3) 0.0170(5) Uani 1 1 d . . .
H1 H 0.4494 1.0604 0.4064 0.020 Uiso 1 1 calc R . .
C2 C 0.3575(3) 0.9292(3) 0.2667(3) 0.0158(5) Uani 1 1 d . . .
C3 C 0.4632(3) 0.9521(3) 0.1997(2) 0.0151(5) Uani 1 1 d . . .
C4 C 0.5320(4) 1.0756(3) 0.2010(3) 0.0186(5) Uani 1 1 d . . .
H4 H 0.4983 1.1378 0.2345 0.022 Uiso 1 1 calc R . .
C5 C 0.6478(4) 1.1089(3) 0.1548(3) 0.0219(6) Uani 1 1 d . . .
H5 H 0.6932 1.1930 0.1572 0.026 Uiso 1 1 calc R . .
C6 C 0.6971(4) 1.0189(3) 0.1049(3) 0.0204(6) Uani 1 1 d . . .
H6 H 0.7773 1.0408 0.0737 0.024 Uiso 1 1 calc R . .
C7 C 0.6287(3) 0.8973(3) 0.1009(3) 0.0185(5) Uani 1 1 d . . .
H7 H 0.6615 0.8363 0.0652 0.022 Uiso 1 1 calc R . .
C8 C 0.5126(3) 0.8616(3) 0.1481(3) 0.0156(5) Uani 1 1 d . . .
C9 C 0.4602(3) 0.7277(3) 0.1444(3) 0.0157(5) Uani 1 1 d . . .
C10 C 0.5513(3) 0.6405(3) 0.1653(3) 0.0182(5) Uani 1 1 d . . .
H10 H 0.6590 0.6546 0.1885 0.022 Uiso 1 1 calc R . .
C11 C 0.2101(4) 0.9737(3) 0.4978(3) 0.0178(5) Uani 1 1 d . . .
H11A H 0.2986 0.9797 0.5690 0.021 Uiso 1 1 calc R . .
H11B H 0.1286 0.9084 0.5057 0.021 Uiso 1 1 calc R . .
C12 C 0.1553(3) 1.0949(3) 0.4842(3) 0.0170(5) Uani 1 1 d . . .
C13 C 0.0883(3) 1.1345(3) 0.3763(3) 0.0189(6) Uani 1 1 d . . .
H13 H 0.0742 1.0842 0.3093 0.023 Uiso 1 1 calc R . .
C14 C 0.0413(4) 1.2475(3) 0.3650(3) 0.0209(6) Uani 1 1 d . . .
H14 H -0.0031 1.2750 0.2905 0.025 Uiso 1 1 calc R . .
C15 C 0.0597(4) 1.3202(3) 0.4637(3) 0.0233(6) Uani 1 1 d . . .
H15 H 0.0296 1.3981 0.4566 0.028 Uiso 1 1 calc R . .
C16 C 0.1214(4) 1.2788(3) 0.5711(3) 0.0244(7) Uani 1 1 d . . .
H16 H 0.1307 1.3271 0.6381 0.029 Uiso 1 1 calc R . .
C17 C 0.1705(4) 1.1664(3) 0.5826(3) 0.0205(6) Uani 1 1 d . . .
H17 H 0.2141 1.1387 0.6571 0.025 Uiso 1 1 calc R . .
C18 C 0.4949(3) 0.4091(3) 0.1680(3) 0.0197(6) Uani 1 1 d . . .
H18A H 0.5842 0.4034 0.1442 0.024 Uiso 1 1 calc R . .
H18B H 0.4090 0.3459 0.1211 0.024 Uiso 1 1 calc R . .
C19 C 0.5300(3) 0.3837(3) 0.2943(3) 0.0183(5) Uani 1 1 d . . .
C20 C 0.6760(4) 0.3752(3) 0.3620(3) 0.0223(6) Uani 1 1 d . . .
H20 H 0.7553 0.3858 0.3292 0.027 Uiso 1 1 calc R . .
C21 C 0.7072(4) 0.3511(3) 0.4784(3) 0.0267(7) Uani 1 1 d . . .
H21 H 0.8074 0.3452 0.5246 0.032 Uiso 1 1 calc R . .
C22 C 0.5914(4) 0.3360(3) 0.5261(3) 0.0247(7) Uani 1 1 d . . .
H22 H 0.6120 0.3192 0.6051 0.030 Uiso 1 1 calc R . .
C23 C 0.4456(4) 0.3455(3) 0.4590(3) 0.0254(7) Uani 1 1 d . . .
H23 H 0.3669 0.3362 0.4925 0.030 Uiso 1 1 calc R . .
C24 C 0.4135(4) 0.3683(3) 0.3434(3) 0.0236(6) Uani 1 1 d . . .
H24 H 0.3130 0.3734 0.2975 0.028 Uiso 1 1 calc R . .

loop_
_atom_site_aniso_label
_atom_site_aniso_U_11
_atom_site_aniso_U_22
_atom_site_aniso_U_33
_atom_site_aniso_U_23
_atom_site_aniso_U_13
_atom_site_aniso_U_12
Cu1 0.01430(16) 0.01751(16) 0.01740(17) -0.00227(13) 0.00254(13) 0.00210(13)
Cu2 0.01588(16) 0.01568(16) 0.01877(18) -0.00144(13) 0.00374(13) 0.00110(13)
I1 0.01934(9) 0.01677(8) 0.01579(9) 0.00102(6) 0.00809(7) 0.00256(6)
I2 0.01657(8) 0.01529(8) 0.01766(9) 0.00121(6) 0.00440(7) 0.00271(6)
N1 0.0167(11) 0.0183(11) 0.0173(12) -0.0019(9) 0.0067(9) 0.0019(9)
N2 0.0194(12) 0.0160(11) 0.0174(12) -0.0004(9) 0.0069(9) 0.0019(9)
N3 0.0173(11) 0.0179(11) 0.0140(11) -0.0006(9) 0.0046(9) 0.0017(9)
N4 0.0140(10) 0.0158(11) 0.0151(11) -0.0010(8) 0.0034(9) 0.0017(8)
N5 0.0143(11) 0.0167(11) 0.0189(12) -0.0019(9) 0.0041(9) 0.0027(9)
N6 0.0146(11) 0.0164(11) 0.0199(12) -0.0002(9) 0.0039(9) 0.0039(9)
C1 0.0154(12) 0.0196(13) 0.0153(13) 0.0006(10) 0.0045(10) 0.0022(10)
C2 0.0153(12) 0.0147(12) 0.0167(13) 0.0009(10) 0.0053(10) 0.0012(10)
C3 0.0142(12) 0.0176(12) 0.0120(12) -0.0013(9) 0.0028(9) 0.0017(10)
C4 0.0218(14) 0.0145(12) 0.0190(14) 0.0002(10) 0.0070(11) 0.0013(10)
C5 0.0221(14) 0.0195(14) 0.0206(15) 0.0026(11) 0.0059(12) -0.0033(11)
C6 0.0194(14) 0.0234(14) 0.0190(14) 0.0041(11) 0.0089(11) 0.0003(11)
C7 0.0165(13) 0.0236(14) 0.0158(13) 0.0014(11) 0.0067(10) 0.0023(11)
C8 0.0155(12) 0.0175(12) 0.0126(12) 0.0019(10) 0.0034(10) 0.0022(10)
C9 0.0150(12) 0.0176(12) 0.0135(12) 0.0004(10) 0.0041(10) 0.0015(10)
C10 0.0125(12) 0.0196(13) 0.0205(14) -0.0010(11) 0.0031(10) 0.0020(10)
C11 0.0196(13) 0.0205(13) 0.0157(13) 0.0018(10) 0.0083(11) 0.0053(11)
C12 0.0148(12) 0.0192(13) 0.0179(13) -0.0002(10) 0.0078(10) 0.0013(10)
C13 0.0190(13) 0.0197(13) 0.0176(14) -0.0006(11) 0.0062(11) 0.0022(11)
C14 0.0192(14) 0.0231(14) 0.0206(15) 0.0044(11) 0.0063(11) 0.0047(11)
C15 0.0185(14) 0.0236(15) 0.0279(17) -0.0024(12) 0.0072(12) 0.0045(12)
C16 0.0209(14) 0.0260(16) 0.0262(17) -0.0070(13) 0.0081(12) 0.0032(12)
C17 0.0199(14) 0.0281(15) 0.0135(13) -0.0005(11) 0.0052(11) 0.0050(12)
C18 0.0171(13) 0.0175(13) 0.0222(15) 0.0008(11) 0.0025(11) 0.0051(10)
C19 0.0154(13) 0.0162(12) 0.0229(15) 0.0016(11) 0.0054(11) 0.0038(10)
C20 0.0171(13) 0.0243(15) 0.0264(16) 0.0052(12) 0.0076(12) 0.0051(11)
C21 0.0191(15) 0.0312(17) 0.0271(17) 0.0076(14) 0.0029(13) 0.0060(13)
C22 0.0237(15) 0.0229(15) 0.0253(16) 0.0060(12) 0.0055(13) 0.0033(12)
C23 0.0204(15) 0.0270(16) 0.0276(17) 0.0041(13) 0.0084(13) 0.0004(12)
C24 0.0169(13) 0.0281(16) 0.0243(16) 0.0004(13) 0.0063(12) 0.0009(12)

loop_
_atom_type_symbol
_atom_type_description
_atom_type_scat_dispersion_real
_atom_type_scat_dispersion_imag
_atom_type_scat_source
C C 0.0033 0.0016 'International Tables Vol C Tables 4.2.6.8 and 6.1.1.4'
H H 0.0000 0.0000 'International Tables Vol C Tables 4.2.6.8 and 6.1.1.4'
N N 0.0061 0.0033 'International Tables Vol C Tables 4.2.6.8 and 6.1.1.4'
Cu Cu 0.3201 1.2651 'International Tables Vol C Tables 4.2.6.8 and 6.1.1.4'
I I -0.4742 1.8119 'International Tables Vol C Tables 4.2.6.8 and 6.1.1.4'

loop_
_geom_angle_atom_site_label_1
_geom_angle_atom_site_label_2
_geom_angle_atom_site_label_3
_geom_angle
_geom_angle_site_symmetry_1
_geom_angle_site_symmetry_3
_geom_angle_publ_flag
N1 Cu1 N4 90.17(10) . . ?
N1 Cu1 I2 115.21(8) . 2_565 ?
N4 Cu1 I2 135.70(7) . 2_565 ?
N1 Cu1 Cu2 159.85(7) . 2_565 ?
N4 Cu1 Cu2 106.58(7) . 2_565 ?
I2 Cu1 Cu2 59.841(13) 2_565 2_565 ?
N1 Cu1 I1 106.32(8) . . ?
N4 Cu1 I1 100.84(7) . . ?
I2 Cu1 I1 105.307(15) 2_565 . ?
Cu2 Cu1 I1 60.272(13) 2_565 . ?
N5 Cu2 I2 120.89(7) . . ?
N5 Cu2 Cu1 156.25(8) . 2_565 ?
I2 Cu2 Cu1 58.646(13) . 2_565 ?
N5 Cu2 I1 97.93(7) . . ?
I2 Cu2 I1 114.836(16) . . ?
Cu1 Cu2 I1 103.271(16) 2_565 . ?
N5 Cu2 I1 97.95(7) . 2_565 ?
I2 Cu2 I1 106.045(15) . 2_565 ?
Cu1 Cu2 I1 62.421(13) 2_565 2_565 ?
I1 Cu2 I1 118.702(15) . 2_565 ?
N5 Cu2 Cu2 105.71(7) . 2_565 ?
I2 Cu2 Cu2 132.99(2) . 2_565 ?
Cu1 Cu2 Cu2 76.450(18) 2_565 2_565 ?
I1 Cu2 Cu2 60.115(15) . 2_565 ?
I1 Cu2 Cu2 58.586(15) 2_565 2_565 ?
Cu2 I1 Cu2 61.299(15) . 2_565 ?
Cu2 I1 Cu1 75.372(13) . . ?
Cu2 I1 Cu1 57.308(12) 2_565 . ?
Cu1 I2 Cu2 61.513(13) 2_565 . ?
N2 N1 C2 110.1(2) . . ?
N2 N1 Cu1 118.94(19) . . ?
C2 N1 Cu1 130.7(2) . . ?
N1 N2 N3 106.4(2) . . ?
N2 N3 C1 111.3(3) . . ?
N2 N3 C11 119.7(2) . . ?
C1 N3 C11 128.9(3) . . ?
N5 N4 C9 108.9(2) . . ?
N5 N4 Cu1 118.12(18) . . ?
C9 N4 Cu1 131.5(2) . . ?
N4 N5 N6 107.8(2) . . ?
N4 N5 Cu2 118.18(19) . . ?
N6 N5 Cu2 133.4(2) . . ?
N5 N6 C10 110.2(2) . . ?
N5 N6 C18 121.3(2) . . ?
C10 N6 C18 128.0(3) . . ?
N3 C1 C2 105.5(3) . . ?
N3 C1 H1 127.3 . . ?
C2 C1 H1 127.3 . . ?
N1 C2 C1 106.6(3) . . ?
N1 C2 C3 127.7(3) . . ?
C1 C2 C3 125.7(3) . . ?
C8 C3 C4 118.5(3) . . ?
C8 C3 C2 125.7(3) . . ?
C4 C3 C2 115.3(3) . . ?
C5 C4 C3 121.6(3) . . ?
C5 C4 H4 119.2 . . ?
C3 C4 H4 119.2 . . ?
C4 C5 C6 119.6(3) . . ?
C4 C5 H5 120.2 . . ?
C6 C5 H5 120.2 . . ?
C7 C6 C5 119.5(3) . . ?
C7 C6 H6 120.2 . . ?
C5 C6 H6 120.2 . . ?
C6 C7 C8 121.8(3) . . ?
C6 C7 H7 119.1 . . ?
C8 C7 H7 119.1 . . ?
C7 C8 C3 118.9(3) . . ?
C7 C8 C9 114.8(3) . . ?
C3 C8 C9 126.1(3) . . ?
N4 C9 C10 107.3(3) . . ?
N4 C9 C8 126.8(3) . . ?
C10 C9 C8 125.8(3) . . ?
N6 C10 C9 105.8(3) . . ?
N6 C10 H10 127.1 . . ?
C9 C10 H10 127.1 . . ?
N3 C11 C12 111.3(2) . . ?
N3 C11 H11A 109.4 . . ?
C12 C11 H11A 109.4 . . ?
N3 C11 H11B 109.4 . . ?
C12 C11 H11B 109.4 . . ?
H11A C11 H11B 108.0 . . ?
C13 C12 C17 119.8(3) . . ?
C13 C12 C11 121.1(3) . . ?
C17 C12 C11 119.1(3) . . ?
C12 C13 C14 120.5(3) . . ?
C12 C13 H13 119.8 . . ?
C14 C13 H13 119.8 . . ?
C13 C14 C15 119.6(3) . . ?
C13 C14 H14 120.2 . . ?
C15 C14 H14 120.2 . . ?
C16 C15 C14 119.9(3) . . ?
C16 C15 H15 120.1 . . ?
C14 C15 H15 120.1 . . ?
C15 C16 C17 120.5(3) . . ?
C15 C16 H16 119.7 . . ?
C17 C16 H16 119.7 . . ?
C16 C17 C12 119.6(3) . . ?
C16 C17 H17 120.2 . . ?
C12 C17 H17 120.2 . . ?
N6 C18 C19 111.5(3) . . ?
N6 C18 H18A 109.3 . . ?
C19 C18 H18A 109.3 . . ?
N6 C18 H18B 109.3 . . ?
C19 C18 H18B 109.3 . . ?
H18A C18 H18B 108.0 . . ?
C20 C19 C24 119.5(3) . . ?
C20 C19 C18 120.7(3) . . ?
C24 C19 C18 119.7(3) . . ?
C19 C20 C21 120.3(3) . . ?
C19 C20 H20 119.8 . . ?
C21 C20 H20 119.8 . . ?
C22 C21 C20 119.7(3) . . ?
C22 C21 H21 120.1 . . ?
C20 C21 H21 120.1 . . ?
C23 C22 C21 120.1(3) . . ?
C23 C22 H22 119.9 . . ?
C21 C22 H22 119.9 . . ?
C22 C23 C24 120.5(3) . . ?
C22 C23 H23 119.7 . . ?
C24 C23 H23 119.7 . . ?
C23 C24 C19 119.8(3) . . ?
C23 C24 H24 120.1 . . ?
C19 C24 H24 120.1 . . ?

loop_
_geom_bond_atom_site_label_1
_geom_bond_atom_site_label_2
_geom_bond_distance
_geom_bond_site_symmetry_2
_geom_bond_publ_flag
Cu1 N1 2.040(3) . ?
Cu1 N4 2.046(2) . ?
Cu1 I2 2.5564(4) 2_565 ?
Cu1 Cu2 2.6311(5) 2_565 ?
Cu1 I1 2.7711(4) . ?
Cu2 N5 2.083(2) . ?
Cu2 I2 2.5883(5) . ?
Cu2 Cu1 2.6310(5) 2_565 ?
Cu2 I1 2.6723(4) . ?
Cu2 I1 2.7148(5) 2_565 ?
Cu2 Cu2 2.7465(8) 2_565 ?
I1 Cu2 2.7149(5) 2_565 ?
I2 Cu1 2.5563(4) 2_565 ?
N1 N2 1.318(4) . ?
N1 C2 1.364(4) . ?
N2 N3 1.337(4) . ?
N3 C1 1.342(4) . ?
N3 C11 1.460(4) . ?
N4 N5 1.322(3) . ?
N4 C9 1.366(4) . ?
N5 N6 1.337(3) . ?
N6 C10 1.349(4) . ?
N6 C18 1.460(4) . ?
C1 C2 1.377(4) . ?
C1 H1 0.9500 . ?
C2 C3 1.476(4) . ?
C3 C8 1.404(4) . ?
C3 C4 1.405(4) . ?
C4 C5 1.384(4) . ?
C4 H4 0.9500 . ?
C5 C6 1.388(5) . ?
C5 H5 0.9500 . ?
C6 C7 1.380(4) . ?
C6 H6 0.9500 . ?
C7 C8 1.399(4) . ?
C7 H7 0.9500 . ?
C8 C9 1.474(4) . ?
C9 C10 1.376(4) . ?
C10 H10 0.9500 . ?
C11 C12 1.511(4) . ?
C11 H11A 0.9900 . ?
C11 H11B 0.9900 . ?
C12 C13 1.381(4) . ?
C12 C17 1.394(4) . ?
C13 C14 1.392(4) . ?
C13 H13 0.9500 . ?
C14 C15 1.397(5) . ?
C14 H14 0.9500 . ?
C15 C16 1.375(5) . ?
C15 H15 0.9500 . ?
C16 C17 1.394(5) . ?
C16 H16 0.9500 . ?
C17 H17 0.9500 . ?
C18 C19 1.514(4) . ?
C18 H18A 0.9900 . ?
C18 H18B 0.9900 . ?
C19 C20 1.386(4) . ?
C19 C24 1.401(4) . ?
C20 C21 1.398(5) . ?
C20 H20 0.9500 . ?
C21 C22 1.385(5) . ?
C21 H21 0.9500 . ?
C22 C23 1.384(5) . ?
C22 H22 0.9500 . ?
C23 C24 1.385(5) . ?
C23 H23 0.9500 . ?
C24 H24 0.9500 . ?

loop_
_geom_torsion_atom_site_label_1
_geom_torsion_atom_site_label_2
_geom_torsion_atom_site_label_3
_geom_torsion_atom_site_label_4
_geom_torsion
_geom_torsion_site_symmetry_1
_geom_torsion_site_symmetry_2
_geom_torsion_site_symmetry_3
_geom_torsion_site_symmetry_4
_geom_torsion_publ_flag
N5 Cu2 I1 Cu2 103.61(8) . . . 2_565 ?
I2 Cu2 I1 Cu2 -126.91(2) . . . 2_565 ?
Cu1 Cu2 I1 Cu2 -65.595(17) 2_565 . . 2_565 ?
I1 Cu2 I1 Cu2 0.0 2_565 . . 2_565 ?
N5 Cu2 I1 Cu1 43.19(7) . . . . ?
I2 Cu2 I1 Cu1 172.657(18) . . . . ?
Cu1 Cu2 I1 Cu1 -126.023(15) 2_565 . . . ?
I1 Cu2 I1 Cu1 -60.428(15) 2_565 . . . ?
Cu2 Cu2 I1 Cu1 -60.428(15) 2_565 . . . ?
N1 Cu1 I1 Cu2 -131.39(8) . . . . ?
N4 Cu1 I1 Cu2 -37.99(7) . . . . ?
I2 Cu1 I1 Cu2 105.901(16) 2_565 . . . ?
Cu2 Cu1 I1 Cu2 65.023(17) 2_565 . . . ?
N1 Cu1 I1 Cu2 163.58(8) . . . 2_565 ?
N4 Cu1 I1 Cu2 -103.02(7) . . . 2_565 ?
I2 Cu1 I1 Cu2 40.877(14) 2_565 . . 2_565 ?
N5 Cu2 I2 Cu1 -152.18(9) . . . 2_565 ?
I1 Cu2 I2 Cu1 90.814(19) . . . 2_565 ?
I1 Cu2 I2 Cu1 -42.324(14) 2_565 . . 2_565 ?
Cu2 Cu2 I2 Cu1 19.42(3) 2_565 . . 2_565 ?
N4 Cu1 N1 N2 -134.6(2) . . . . ?
I2 Cu1 N1 N2 83.0(2) 2_565 . . . ?
Cu2 Cu1 N1 N2 12.2(4) 2_565 . . . ?
I1 Cu1 N1 N2 -33.2(2) . . . . ?
N4 Cu1 N1 C2 51.0(3) . . . . ?
I2 Cu1 N1 C2 -91.5(3) 2_565 . . . ?
Cu2 Cu1 N1 C2 -162.26(18) 2_565 . . . ?
I1 Cu1 N1 C2 152.3(3) . . . . ?
C2 N1 N2 N3 0.5(3) . . . . ?
Cu1 N1 N2 N3 -175.06(19) . . . . ?
N1 N2 N3 C1 0.9(3) . . . . ?
N1 N2 N3 C11 177.9(3) . . . . ?
N1 Cu1 N4 N5 127.6(2) . . . . ?
I2 Cu1 N4 N5 -104.6(2) 2_565 . . . ?
Cu2 Cu1 N4 N5 -41.1(2) 2_565 . . . ?
I1 Cu1 N4 N5 20.9(2) . . . . ?
N1 Cu1 N4 C9 -36.8(3) . . . . ?
I2 Cu1 N4 C9 91.0(3) 2_565 . . . ?
Cu2 Cu1 N4 C9 154.6(3) 2_565 . . . ?
I1 Cu1 N4 C9 -143.5(3) . . . . ?
C9 N4 N5 N6 -0.4(3) . . . . ?
Cu1 N4 N5 N6 -168.04(19) . . . . ?
C9 N4 N5 Cu2 -172.73(19) . . . . ?
Cu1 N4 N5 Cu2 19.6(3) . . . . ?
I2 Cu2 N5 N4 -176.92(18) . . . . ?
Cu1 Cu2 N5 N4 101.5(2) 2_565 . . . ?
I1 Cu2 N5 N4 -51.6(2) . . . . ?
I1 Cu2 N5 N4 69.0(2) 2_565 . . . ?
Cu2 Cu2 N5 N4 9.4(2) 2_565 . . . ?
I2 Cu2 N5 N6 13.1(3) . . . . ?
Cu1 Cu2 N5 N6 -68.5(4) 2_565 . . . ?
I1 Cu2 N5 N6 138.4(3) . . . . ?
I1 Cu2 N5 N6 -101.0(3) 2_565 . . . ?
Cu2 Cu2 N5 N6 -160.5(3) 2_565 . . . ?
N4 N5 N6 C10 0.2(3) . . . . ?
Cu2 N5 N6 C10 171.0(2) . . . . ?
N4 N5 N6 C18 173.4(3) . . . . ?
Cu2 N5 N6 C18 -15.9(4) . . . . ?
N2 N3 C1 C2 -1.9(3) . . . . ?
C11 N3 C1 C2 -178.5(3) . . . . ?
N2 N1 C2 C1 -1.6(3) . . . . ?
Cu1 N1 C2 C1 173.2(2) . . . . ?
N2 N1 C2 C3 179.6(3) . . . . ?
Cu1 N1 C2 C3 -5.6(5) . . . . ?
N3 C1 C2 N1 2.0(3) . . . . ?
N3 C1 C2 C3 -179.1(3) . . . . ?
N1 C2 C3 C8 -43.0(5) . . . . ?
C1 C2 C3 C8 138.5(3) . . . . ?
N1 C2 C3 C4 145.0(3) . . . . ?
C1 C2 C3 C4 -33.6(4) . . . . ?
C8 C3 C4 C5 -1.1(5) . . . . ?
C2 C3 C4 C5 171.5(3) . . . . ?
C3 C4 C5 C6 0.5(5) . . . . ?
C4 C5 C6 C7 0.7(5) . . . . ?
C5 C6 C7 C8 -1.4(5) . . . . ?
C6 C7 C8 C3 0.7(5) . . . . ?
C6 C7 C8 C9 -175.5(3) . . . . ?
C4 C3 C8 C7 0.5(4) . . . . ?
C2 C3 C8 C7 -171.3(3) . . . . ?
C4 C3 C8 C9 176.3(3) . . . . ?
C2 C3 C8 C9 4.5(5) . . . . ?
N5 N4 C9 C10 0.3(3) . . . . ?
Cu1 N4 C9 C10 165.8(2) . . . . ?
N5 N4 C9 C8 176.5(3) . . . . ?
Cu1 N4 C9 C8 -18.0(5) . . . . ?
C7 C8 C9 N4 -135.4(3) . . . . ?
C3 C8 C9 N4 48.6(5) . . . . ?
C7 C8 C9 C10 40.1(4) . . . . ?
C3 C8 C9 C10 -135.9(3) . . . . ?
N5 N6 C10 C9 0.0(4) . . . . ?
C18 N6 C10 C9 -172.6(3) . . . . ?
N4 C9 C10 N6 -0.2(3) . . . . ?
C8 C9 C10 N6 -176.4(3) . . . . ?
N2 N3 C11 C12 -106.7(3) . . . . ?
C1 N3 C11 C12 69.7(4) . . . . ?
N3 C11 C12 C13 28.2(4) . . . . ?
N3 C11 C12 C17 -153.0(3) . . . . ?
C17 C12 C13 C14 2.6(5) . . . . ?
C11 C12 C13 C14 -178.7(3) . . . . ?
C12 C13 C14 C15 -1.2(5) . . . . ?
C13 C14 C15 C16 -1.2(5) . . . . ?
C14 C15 C16 C17 2.1(5) . . . . ?
C15 C16 C17 C12 -0.7(5) . . . . ?
C13 C12 C17 C16 -1.7(5) . . . . ?
C11 C12 C17 C16 179.5(3) . . . . ?
N5 N6 C18 C19 -92.7(3) . . . . ?
C10 N6 C18 C19 79.1(4) . . . . ?
N6 C18 C19 C20 -111.6(3) . . . . ?
N6 C18 C19 C24 68.6(4) . . . . ?
C24 C19 C20 C21 0.1(5) . . . . ?
C18 C19 C20 C21 -179.7(3) . . . . ?
C19 C20 C21 C22 -0.1(5) . . . . ?
C20 C21 C22 C23 -0.4(5) . . . . ?
C21 C22 C23 C24 0.9(5) . . . . ?
C22 C23 C24 C19 -0.9(5) . . . . ?
C20 C19 C24 C23 0.4(5) . . . . ?
C18 C19 C24 C23 -179.8(3) . . . . ?
